data_2201849
loop_
_publ_author_name
'Li, Xiao-Fang'
'Feng, Ya-Qing'
'Zhuang, Jun-Peng'
'Hu, Xiao-Fen'

_publ_section_title
;4,11-Bis(4-chlorophenyl)-3,10-bis(2,6-dichlorophenyl)-1,8-dioxa-2,9-diazadispiro[4.1.4.3]tetradeca-2,9-dien-6-one
 0.75-hydrate
;
_journal_issue 2
_journal_name_full 'Acta Crystallographica Section E'
_journal_page_first o247
_journal_page_last o249
_journal_paper_doi 10.1107/S1600536803002034
_journal_volume 59
_journal_year 2003
_chemical_formula_iupac 'C34 H22 Cl6 N2 O3, 0.75H2 O'
_chemical_formula_moiety 'C34 H22 Cl6 N2 O3, 0.75H2 O'
_chemical_formula_sum 'C34 H23.5 Cl6 N2 O3.75'
_chemical_formula_weight 732.75
_chemical_melting_point .498E-305
_chemical_name_systematic
;
4,11-Bis(4-chlorophenyl)-3,10-bis(2,6-dichlorophenyl)-1,8-dioxa-
2,9-diaza-dispiro[4.1.4.3]tetradeca-2,9-dien-6-one hydrate
;
_space_group_IT_number 2
_symmetry_cell_setting triclinic
_symmetry_space_group_name_Hall '-P 1'
_symmetry_space_group_name_H-M 'P -1'
_cell_angle_alpha 91.915(7)
_cell_angle_beta 96.371(7)
_cell_angle_gamma 110.718(10)
_cell_formula_units_Z 2
_cell_length_a 8.834(3)
_cell_length_b 10.304(3)
_cell_length_c 20.576(6)
_cell_measurement_reflns_used 747
_cell_measurement_temperature 293(2)
_cell_measurement_theta_max 21.35
_cell_measurement_theta_min 2.75
_cell_volume 1735.7(9)
_computing_cell_refinement SMART
_computing_data_collection 'SMART (Bruker, 1998)'
_computing_data_reduction 'SAINT and SHELXTL (Bruker, 1998)'
_computing_molecular_graphics SHELXTL
_computing_publication_material SHELXTL
_computing_structure_refinement SHELXTL
_computing_structure_solution 'SHELXTL (Bruker, 1998)'
_diffrn_ambient_temperature 293(2)
_diffrn_measured_fraction_theta_full 0.970
_diffrn_measured_fraction_theta_max 0.970
_diffrn_measurement_device_type 'Bruker SMART CCD area-detector'
_diffrn_measurement_method '\f and \w'
_diffrn_radiation_monochromator graphite
_diffrn_radiation_source 'fine-focus sealed tube'
_diffrn_radiation_type MoK\a
_diffrn_radiation_wavelength 0.71073
_diffrn_reflns_av_R_equivalents 0.0343
_diffrn_reflns_av_sigmaI/netI 0.0941
_diffrn_reflns_limit_h_max 10
_diffrn_reflns_limit_h_min -10
_diffrn_reflns_limit_k_max 12
_diffrn_reflns_limit_k_min -12
_diffrn_reflns_limit_l_max 24
_diffrn_reflns_limit_l_min -12
_diffrn_reflns_number 8673
_diffrn_reflns_theta_full 25.00
_diffrn_reflns_theta_max 25.00
_diffrn_reflns_theta_min 4.07
_diffrn_standards_number 0
_exptl_absorpt_coefficient_mu 0.534
_exptl_absorpt_correction_T_max 0.918
_exptl_absorpt_correction_T_min 0.770
_exptl_absorpt_correction_type multi-scan
_exptl_absorpt_process_details '(SADABS; Bruker, 1998)'
_exptl_crystal_colour colorless
_exptl_crystal_density_diffrn 1.402
_exptl_crystal_density_method 'not measured'
_exptl_crystal_description plate
_exptl_crystal_F_000 744
_exptl_crystal_size_max 0.24
_exptl_crystal_size_mid 0.20
_exptl_crystal_size_min 0.16
_refine_diff_density_max 0.505
_refine_diff_density_min -0.421
_refine_ls_extinction_method none
_refine_ls_goodness_of_fit_ref 1.024
_refine_ls_hydrogen_treatment constr
_refine_ls_matrix_type full
_refine_ls_number_parameters 421
_refine_ls_number_reflns 5928
_refine_ls_number_restraints 49
_refine_ls_restrained_S_all 1.021
_refine_ls_R_factor_all 0.1480
_refine_ls_R_factor_gt 0.0680
_refine_ls_shift/su_max <0.001
_refine_ls_shift/su_mean 0.000
_refine_ls_structure_factor_coef Fsqd
_refine_ls_weighting_details 'calc w=1/[\s^2^(Fo^2^)+(0.084P)^2^] where P=(Fo^2^+2Fc^2^)/3'
_refine_ls_weighting_scheme calc
_refine_ls_wR_factor_ref 0.1860
_reflns_number_gt 3052
_reflns_number_total 5928
_reflns_threshold_expression I>2\s(I)
_cod_data_source_file cf6232.cif
_cod_data_source_block I
_cod_depositor_comments
;
 Marking attached hydrogen atoms.

 Antanas Vaitkus,
 2017-03-27

The following automatic conversions were performed:
'_symmetry_cell_setting' value 'Triclinic' changed to 'triclinic'
according to '/home/saulius/struct/CIF-dictionaries/cif_core.dic'
dictionary named 'cif_core.dic' version 2.4.1 from 2010-06-29.

Automatic conversion script
Id: cif_fix_enum 1527 2010-12-29 10:47:43Z saulius 

The following automatic conversions were performed:

'_symmetry_cell_setting' value 'Triclinic' changed to 'triclinic'
according to /home/saulius/struct/CIF-dictionaries/cif_core.dic
dictionary named 'cif_core.dic' version 2.4.1 from 2010-06-29.

Automatic conversion script
Id: cif_fix_values 1715 2011-07-08 13:25:40Z adriana 
;
_cod_original_cell_volume 1735.7(10)
_cod_database_code 2201849
_cod_database_fobs_code 2201849

loop_
_symmetry_equiv_pos_as_xyz
'x, y, z'
'-x, -y, -z'

loop_
_atom_site_label
_atom_site_fract_x
_atom_site_fract_y
_atom_site_fract_z
_atom_site_U_iso_or_equiv
_atom_site_adp_type
_atom_site_calc_flag
_atom_site_refinement_flags
_atom_site_occupancy
_atom_site_disorder_assembly
_atom_site_disorder_group
_atom_site_type_symbol
_atom_site_attached_hydrogens
N1 0.5047(5) 0.8085(4) 0.76958(19) 0.0484(10) Uani d . 1 . . N 0
N2 1.0439(5) 0.9456(5) 0.6326(2) 0.0570(11) Uani d . 1 . . N 0
O1 0.9024(4) 1.0924(4) 0.73460(18) 0.0782(12) Uani d . 1 . . O 0
O2 0.5206(4) 0.8588(3) 0.70596(14) 0.0479(8) Uani d . 1 . . O 0
O3 0.9730(4) 1.0462(3) 0.61719(16) 0.0589(9) Uani d . 1 . . O 0
Cl1 0.2735(4) 1.4464(3) 0.83911(13) 0.1747(14) Uani d U 1 . . Cl 0
Cl2 0.22170(18) 0.78122(18) 0.86357(8) 0.0874(5) Uani d U 1 . . Cl 0
Cl3 0.8832(2) 0.9862(3) 0.89438(8) 0.1097(7) Uani d U 1 . . Cl 0
Cl4 0.4646(2) 0.56384(14) 0.34339(7) 0.0739(5) Uani d U 1 . . Cl 0
Cl5 0.8455(2) 0.71902(19) 0.76222(7) 0.0802(5) Uani d U 1 . . Cl 0
Cl6 1.1063(2) 0.70888(19) 0.53636(8) 0.0874(6) Uani d U 1 . . Cl 0
C1 0.7853(6) 1.0321(5) 0.6963(2) 0.0435(11) Uani d . 1 . . C 0
C2 0.6110(6) 1.0077(5) 0.7126(2) 0.0428(11) Uani d . 1 . . C 0
C3 0.5278(7) 1.0741(6) 0.6621(2) 0.0572(14) Uani d . 1 . . C 0
H3A 0.5795 1.1745 0.6686 0.069 Uiso calc R 1 . . H 0
H3B 0.4141 1.0494 0.6684 0.069 Uiso calc R 1 . . H 0
C4 0.5379(7) 1.0264(5) 0.5922(2) 0.0579(14) Uani d . 1 . . C 0
H4A 0.4790 0.9268 0.5847 0.070 Uiso calc R 1 . . H 0
H4B 0.4856 1.0719 0.5615 0.070 Uiso calc R 1 . . H 0
C5 0.7130(7) 1.0592(5) 0.5792(2) 0.0541(14) Uani d . 1 . . C 0
H5A 0.7704 1.1592 0.5844 0.065 Uiso calc R 1 . . H 0
H5B 0.7134 1.0276 0.5344 0.065 Uiso calc R 1 . . H 0
C6 0.8024(6) 0.9899(5) 0.6258(2) 0.0460(12) Uani d . 1 . . C 0
C7 0.6171(6) 1.0520(5) 0.7857(2) 0.0438(11) Uani d . 1 . . C 0
H7 0.7318 1.0986 0.8043 0.053 Uiso calc R 1 . . H 0
C8 0.5550(5) 0.9117(5) 0.8119(2) 0.0460(12) Uani d . 1 . . C 0
C9 0.7595(5) 0.8307(4) 0.6148(2) 0.0397(11) Uani d . 1 . . C 0
H9 0.6881 0.7821 0.6465 0.048 Uiso calc R 1 . . H 0
C10 0.9304(6) 0.8285(5) 0.6328(2) 0.0440(11) Uani d . 1 . . C 0
C11 0.5247(6) 1.1469(5) 0.8009(2) 0.0472(12) Uani d . 1 . . C 0
C12 0.3574(7) 1.1040(6) 0.7914(3) 0.0649(15) Uani d . 1 . . C 0
H12 0.2952 1.0122 0.7766 0.078 Uiso calc R 1 . . H 0
C13 0.2806(9) 1.1978(9) 0.8039(3) 0.090(2) Uani d . 1 . . C 0
H13 0.1673 1.1692 0.7979 0.108 Uiso calc R 1 . . H 0
C14 0.3738(14) 1.3314(9) 0.8249(3) 0.089(2) Uani d . 1 . . C 0
C15 0.5378(14) 1.3750(7) 0.8345(3) 0.096(2) Uani d . 1 . . C 0
H15 0.5990 1.4670 0.8492 0.115 Uiso calc R 1 . . H 0
C16 0.6145(8) 1.2839(6) 0.8228(3) 0.0677(16) Uani d . 1 . . C 0
H16 0.7279 1.3143 0.8295 0.081 Uiso calc R 1 . . H 0
C17 0.5526(6) 0.8856(5) 0.8832(2) 0.0514(13) Uani d . 1 . . C 0
C18 0.4108(7) 0.8282(5) 0.9115(3) 0.0611(14) Uani d . 1 . . C 0
C19 0.4134(9) 0.8064(6) 0.9775(3) 0.0787(18) Uani d . 1 . . C 0
H19 0.3162 0.7652 0.9948 0.094 Uiso calc R 1 . . H 0
C20 0.5575(11) 0.8452(8) 1.0166(3) 0.089(2) Uani d . 1 . . C 0
H20 0.5589 0.8318 1.0611 0.107 Uiso calc R 1 . . H 0
C21 0.7001(9) 0.9034(7) 0.9918(3) 0.0829(19) Uani d . 1 . . C 0
H21 0.7991 0.9306 1.0191 0.100 Uiso calc R 1 . . H 0
C22 0.6970(7) 0.9220(6) 0.9255(3) 0.0699(16) Uani d . 1 . . C 0
C23 0.6846(5) 0.7683(4) 0.5453(2) 0.0393(11) Uani d . 1 . . C 0
C24 0.5204(5) 0.6848(4) 0.5330(2) 0.0428(11) Uani d . 1 . . C 0
H24 0.4568 0.6690 0.5671 0.051 Uiso calc R 1 . . H 0
C25 0.4508(6) 0.6251(5) 0.4708(2) 0.0473(12) Uani d . 1 . . C 0
H25 0.3404 0.5706 0.4626 0.057 Uiso calc R 1 . . H 0
C26 0.5484(6) 0.6477(5) 0.4206(2) 0.0450(12) Uani d . 1 . . C 0
C27 0.7065(6) 0.7348(5) 0.4310(2) 0.0473(12) Uani d . 1 . . C 0
H27 0.7684 0.7541 0.3964 0.057 Uiso calc R 1 . . H 0
C28 0.7745(5) 0.7943(5) 0.4931(2) 0.0439(11) Uani d . 1 . . C 0
H28 0.8834 0.8533 0.5003 0.053 Uiso calc R 1 . . H 0
C29 0.9711(5) 0.7045(5) 0.6495(2) 0.0475(12) Uani d . 1 . . C 0
C30 0.9347(6) 0.6451(6) 0.7082(3) 0.0595(14) Uani d . 1 . . C 0
C31 0.9686(8) 0.5288(7) 0.7260(3) 0.0797(18) Uani d . 1 . . C 0
H31 0.9419 0.4909 0.7654 0.096 Uiso calc R 1 . . H 0
C32 1.0431(9) 0.4700(7) 0.6840(4) 0.089(2) Uani d . 1 . . C 0
H32 1.0668 0.3921 0.6954 0.106 Uiso calc R 1 . . H 0
C33 1.0817(8) 0.5250(7) 0.6265(3) 0.0790(18) Uani d . 1 . . C 0
H33 1.1306 0.4844 0.5983 0.095 Uiso calc R 1 . . H 0
C34 1.0480(6) 0.6413(6) 0.6100(3) 0.0583(14) Uani d . 1 . . C 0
O4 1.0000 0.5000 1.0000 0.256(14) Uani d SPU 0.50 . . O 2
O4' 1.119(3) 0.382(2) 1.0168(11) 0.237(8) Uani d PU 0.50 . . O 2

loop_
_atom_site_aniso_label
_atom_site_aniso_U_11
_atom_site_aniso_U_22
_atom_site_aniso_U_33
_atom_site_aniso_U_12
_atom_site_aniso_U_13
_atom_site_aniso_U_23
N1 0.044(2) 0.053(3) 0.047(3) 0.017(2) 0.002(2) 0.003(2)
N2 0.050(3) 0.062(3) 0.054(3) 0.013(2) 0.009(2) 0.004(2)
O1 0.047(2) 0.111(3) 0.053(2) 0.005(2) -0.0019(19) -0.020(2)
O2 0.0418(18) 0.055(2) 0.0365(18) 0.0072(15) -0.0024(15) -0.0041(15)
O3 0.057(2) 0.049(2) 0.063(2) 0.0053(18) 0.0207(18) 0.0079(17)
Cl1 0.286(4) 0.197(3) 0.1229(19) 0.203(3) -0.017(2) -0.0159(17)
Cl2 0.0620(9) 0.1000(13) 0.0880(12) 0.0123(9) 0.0142(9) 0.0137(9)
Cl3 0.0594(10) 0.201(2) 0.0660(10) 0.0458(12) -0.0060(8) 0.0267(12)
Cl4 0.0966(11) 0.0592(9) 0.0491(8) 0.0162(8) -0.0177(8) -0.0041(6)
Cl5 0.0926(11) 0.1196(13) 0.0472(8) 0.0571(10) 0.0177(8) 0.0247(8)
Cl6 0.0959(12) 0.1228(14) 0.0736(10) 0.0655(11) 0.0402(9) 0.0318(9)
C1 0.048(3) 0.040(3) 0.033(3) 0.006(2) -0.005(2) 0.002(2)
C2 0.049(3) 0.043(3) 0.034(3) 0.016(2) -0.005(2) 0.001(2)
C3 0.076(4) 0.072(4) 0.034(3) 0.045(3) -0.007(3) 0.000(2)
C4 0.088(4) 0.056(3) 0.039(3) 0.042(3) -0.011(3) 0.002(2)
C5 0.091(4) 0.038(3) 0.034(3) 0.025(3) 0.004(3) 0.006(2)
C6 0.048(3) 0.041(3) 0.042(3) 0.007(2) 0.007(2) 0.006(2)
C7 0.043(3) 0.050(3) 0.035(3) 0.016(2) -0.006(2) -0.001(2)
C8 0.038(3) 0.052(3) 0.045(3) 0.015(2) 0.001(2) 0.001(2)
C9 0.036(2) 0.041(3) 0.037(3) 0.007(2) 0.005(2) 0.008(2)
C10 0.043(3) 0.048(3) 0.037(3) 0.010(2) 0.010(2) 0.007(2)
C11 0.065(3) 0.051(3) 0.026(2) 0.025(3) -0.001(2) 0.001(2)
C12 0.062(4) 0.073(4) 0.061(4) 0.031(3) -0.012(3) -0.003(3)
C13 0.091(5) 0.131(7) 0.070(4) 0.074(5) -0.011(4) 0.004(4)
C14 0.148(7) 0.083(5) 0.058(4) 0.072(6) -0.003(5) 0.001(4)
C15 0.170(9) 0.059(4) 0.060(4) 0.043(5) 0.014(5) 0.001(3)
C16 0.090(4) 0.055(4) 0.053(3) 0.019(3) 0.012(3) -0.001(3)
C17 0.060(3) 0.057(3) 0.042(3) 0.029(3) 0.002(3) 0.007(2)
C18 0.076(4) 0.056(3) 0.055(3) 0.026(3) 0.014(3) 0.012(3)
C19 0.105(5) 0.079(4) 0.062(4) 0.038(4) 0.030(4) 0.029(3)
C20 0.126(6) 0.114(6) 0.047(4) 0.067(5) 0.010(4) 0.022(4)
C21 0.091(5) 0.119(6) 0.048(4) 0.051(4) -0.002(4) 0.020(4)
C22 0.084(4) 0.094(4) 0.042(3) 0.046(4) -0.001(3) 0.014(3)
C23 0.042(3) 0.038(3) 0.040(3) 0.016(2) 0.005(2) 0.007(2)
C24 0.038(3) 0.038(3) 0.051(3) 0.012(2) 0.006(2) 0.008(2)
C25 0.038(3) 0.035(3) 0.062(3) 0.010(2) -0.011(3) 0.000(2)
C26 0.059(3) 0.036(3) 0.039(3) 0.018(2) -0.003(2) 0.006(2)
C27 0.054(3) 0.042(3) 0.043(3) 0.014(2) 0.008(2) 0.002(2)
C28 0.034(2) 0.049(3) 0.045(3) 0.009(2) 0.007(2) 0.008(2)
C29 0.031(2) 0.062(3) 0.043(3) 0.011(2) -0.003(2) 0.004(2)
C30 0.049(3) 0.083(4) 0.050(3) 0.028(3) 0.003(3) 0.015(3)
C31 0.085(4) 0.100(5) 0.071(4) 0.049(4) 0.018(4) 0.038(4)
C32 0.100(5) 0.091(5) 0.093(5) 0.057(4) 0.005(4) 0.028(4)
C33 0.083(4) 0.097(5) 0.078(4) 0.057(4) 0.010(4) 0.018(4)
C34 0.052(3) 0.077(4) 0.051(3) 0.030(3) 0.004(3) 0.009(3)
O4 0.20(2) 0.21(2) 0.41(4) 0.059(15) 0.25(3) 0.15(2)
O4' 0.28(2) 0.188(16) 0.236(19) 0.074(14) 0.050(16) -0.032(13)

loop_
_atom_type_symbol
_atom_type_description
_atom_type_scat_dispersion_real
_atom_type_scat_dispersion_imag
_atom_type_scat_source
C C 0.0033 0.0016 'International Tables Vol C Tables 4.2.6.8 and 6.1.1.4'
H H 0.0000 0.0000 'International Tables Vol C Tables 4.2.6.8 and 6.1.1.4'
N N 0.0061 0.0033 'International Tables Vol C Tables 4.2.6.8 and 6.1.1.4'
O O 0.0106 0.0060 'International Tables Vol C Tables 4.2.6.8 and 6.1.1.4'
Cl Cl 0.1484 0.1585 'International Tables Vol C Tables 4.2.6.8 and 6.1.1.4'

loop_
_geom_angle_atom_site_label_1
_geom_angle_atom_site_label_2
_geom_angle_atom_site_label_3
_geom_angle
_geom_angle_publ_flag
C8 N1 O2 108.7(4) y
C10 N2 O3 108.6(4) y
N1 O2 C2 109.3(3) y
N2 O3 C6 108.8(3) y
O1 C1 C6 120.8(4) y
O1 C1 C2 121.5(4) y
C6 C1 C2 117.3(4) y
O2 C2 C3 107.9(4) y
O2 C2 C7 105.0(3) y
C3 C2 C7 117.1(4) y
O2 C2 C1 107.8(3) y
C3 C2 C1 108.6(4) y
C7 C2 C1 110.1(4) y
C2 C3 C4 111.5(4) ?
C2 C3 H3A 109.3 ?
C4 C3 H3A 109.3 ?
C2 C3 H3B 109.3 ?
C4 C3 H3B 109.3 ?
H3A C3 H3B 108.0 ?
C5 C4 C3 112.1(4) ?
C5 C4 H4A 109.2 ?
C3 C4 H4A 109.2 ?
C5 C4 H4B 109.2 ?
C3 C4 H4B 109.2 ?
H4A C4 H4B 107.9 ?
C4 C5 C6 111.8(4) ?
C4 C5 H5A 109.2 ?
C6 C5 H5A 109.2 ?
C4 C5 H5B 109.2 ?
C6 C5 H5B 109.2 ?
H5A C5 H5B 107.9 ?
O3 C6 C5 107.3(4) y
O3 C6 C1 108.5(4) y
C5 C6 C1 107.6(4) y
O3 C6 C9 103.0(4) y
C5 C6 C9 118.4(4) y
C1 C6 C9 111.5(4) y
C8 C7 C11 114.8(4) y
C8 C7 C2 99.7(4) y
C11 C7 C2 117.0(4) y
C8 C7 H7 108.3 ?
C11 C7 H7 108.3 ?
C2 C7 H7 108.3 ?
N1 C8 C7 115.9(4) y
N1 C8 C17 118.9(4) y
C7 C8 C17 125.2(4) y
C10 C9 C23 112.8(4) y
C10 C9 C6 98.0(3) y
C23 C9 C6 115.0(4) y
C10 C9 H9 110.2 ?
C23 C9 H9 110.2 ?
C6 C9 H9 110.2 ?
N2 C10 C29 119.8(4) y
N2 C10 C9 114.3(4) y
C29 C10 C9 126.0(4) y
C12 C11 C16 118.8(5) ?
C12 C11 C7 123.1(5) ?
C16 C11 C7 118.0(5) ?
C11 C12 C13 120.1(6) ?
C11 C12 H12 119.9 ?
C13 C12 H12 119.9 ?
C14 C13 C12 118.9(7) ?
C14 C13 H13 120.5 ?
C12 C13 H13 120.5 ?
C15 C14 C13 121.6(7) ?
C15 C14 Cl1 120.7(7) ?
C13 C14 Cl1 117.7(8) ?
C14 C15 C16 120.0(7) ?
C14 C15 H15 120.0 ?
C16 C15 H15 120.0 ?
C15 C16 C11 120.5(7) ?
C15 C16 H16 119.8 ?
C11 C16 H16 119.8 ?
C22 C17 C18 115.7(5) ?
C22 C17 C8 120.6(5) ?
C18 C17 C8 123.7(5) ?
C19 C18 C17 122.1(6) ?
C19 C18 Cl2 118.0(5) ?
C17 C18 Cl2 119.9(4) ?
C20 C19 C18 119.7(7) ?
C20 C19 H19 120.1 ?
C18 C19 H19 120.1 ?
C19 C20 C21 120.8(6) ?
C19 C20 H20 119.6 ?
C21 C20 H20 119.6 ?
C20 C21 C22 119.3(6) ?
C20 C21 H21 120.4 ?
C22 C21 H21 120.4 ?
C21 C22 C17 122.4(6) ?
C21 C22 Cl3 118.0(5) ?
C17 C22 Cl3 119.5(4) ?
C28 C23 C24 118.3(4) ?
C28 C23 C9 122.0(4) ?
C24 C23 C9 119.6(4) ?
C25 C24 C23 120.7(4) ?
C25 C24 H24 119.7 ?
C23 C24 H24 119.7 ?
C24 C25 C26 119.0(4) ?
C24 C25 H25 120.5 ?
C26 C25 H25 120.5 ?
C27 C26 C25 121.0(4) ?
C27 C26 Cl4 119.8(4) ?
C25 C26 Cl4 119.2(4) ?
C26 C27 C28 119.4(4) ?
C26 C27 H27 120.3 ?
C28 C27 H27 120.3 ?
C27 C28 C23 121.4(4) ?
C27 C28 H28 119.3 ?
C23 C28 H28 119.3 ?
C30 C29 C34 115.6(5) ?
C30 C29 C10 120.1(5) ?
C34 C29 C10 124.3(4) ?
C31 C30 C29 122.6(5) ?
C31 C30 Cl5 118.0(4) ?
C29 C30 Cl5 119.4(4) ?
C30 C31 C32 118.8(6) ?
C30 C31 H31 120.6 ?
C32 C31 H31 120.6 ?
C33 C32 C31 120.6(6) ?
C33 C32 H32 119.7 ?
C31 C32 H32 119.7 ?
C32 C33 C34 119.6(6) ?
C32 C33 H33 120.2 ?
C34 C33 H33 120.2 ?
C33 C34 C29 122.8(5) ?
C33 C34 Cl6 116.9(4) ?
C29 C34 Cl6 120.2(4) ?

loop_
_geom_bond_atom_site_label_1
_geom_bond_atom_site_label_2
_geom_bond_site_symmetry_2
_geom_bond_distance
_geom_bond_publ_flag
N1 C8 . 1.267(6) y
N1 O2 . 1.427(5) y
N2 C10 . 1.267(6) ?
N2 O3 . 1.416(5) ?
O1 C1 . 1.187(5) y
O2 C2 . 1.450(5) y
O3 C6 . 1.445(6) ?
Cl1 C14 . 1.746(7) y
Cl2 C18 . 1.740(6) y
Cl3 C22 . 1.745(7) ?
Cl4 C26 . 1.735(5) ?
Cl5 C30 . 1.732(6) ?
Cl6 C34 . 1.743(6) ?
C1 C6 . 1.539(6) ?
C1 C2 . 1.547(7) y
C2 C3 . 1.524(6) y
C2 C7 . 1.546(6) y
C3 C4 . 1.527(6) ?
C3 H3A . 0.970 ?
C3 H3B . 0.970 ?
C4 C5 . 1.518(8) ?
C4 H4A . 0.970 ?
C4 H4B . 0.970 ?
C5 C6 . 1.526(6) ?
C5 H5A . 0.970 ?
C5 H5B . 0.970 ?
C6 C9 . 1.550(6) ?
C7 C8 . 1.497(7) y
C7 C11 . 1.523(6) y
C7 H7 . 0.980 ?
C8 C17 . 1.501(7) ?
C9 C10 . 1.522(6) ?
C9 C23 . 1.526(6) ?
C9 H9 . 0.980 ?
C10 C29 . 1.485(7) ?
C11 C12 . 1.373(7) ?
C11 C16 . 1.382(7) ?
C12 C13 . 1.396(8) ?
C12 H12 . 0.930 ?
C13 C14 . 1.356(10) ?
C13 H13 . 0.930 ?
C14 C15 . 1.346(11) ?
C15 C16 . 1.368(9) ?
C15 H15 . 0.930 ?
C16 H16 . 0.930 ?
C17 C22 . 1.386(7) ?
C17 C18 . 1.385(7) ?
C18 C19 . 1.382(8) ?
C19 C20 . 1.349(9) ?
C19 H19 . 0.930 ?
C20 C21 . 1.355(9) ?
C20 H20 . 0.930 ?
C21 C22 . 1.382(8) ?
C21 H21 . 0.930 ?
C23 C28 . 1.382(6) ?
C23 C24 . 1.389(6) ?
C24 C25 . 1.378(6) ?
C24 H24 . 0.930 ?
C25 C26 . 1.392(7) ?
C25 H25 . 0.930 ?
C26 C27 . 1.355(7) ?
C27 C28 . 1.375(6) ?
C27 H27 . 0.930 ?
C28 H28 . 0.930 ?
C29 C30 . 1.390(7) ?
C29 C34 . 1.395(7) ?
C30 C31 . 1.385(8) ?
C31 C32 . 1.386(9) ?
C31 H31 . 0.930 ?
C32 C33 . 1.355(9) ?
C32 H32 . 0.930 ?
C33 C34 . 1.377(8) ?
C33 H33 . 0.930 ?

loop_
_geom_torsion_atom_site_label_1
_geom_torsion_atom_site_label_2
_geom_torsion_atom_site_label_3
_geom_torsion_atom_site_label_4
_geom_torsion
C8 N1 O2 C2 8.7(5)
C10 N2 O3 C6 16.3(5)
N1 O2 C2 C3 -137.9(3)
N1 O2 C2 C7 -12.3(4)
N1 O2 C2 C1 105.0(4)
O1 C1 C2 O2 -122.3(5)
C6 C1 C2 O2 64.4(5)
O1 C1 C2 C3 121.1(5)
C6 C1 C2 C3 -52.2(5)
O1 C1 C2 C7 -8.3(6)
C6 C1 C2 C7 178.4(4)
O2 C2 C3 C4 -64.7(5)
C7 C2 C3 C4 177.2(4)
C1 C2 C3 C4 51.8(5)
C2 C3 C4 C5 -57.9(6)
C3 C4 C5 C6 59.2(5)
N2 O3 C6 C5 -152.1(3)
N2 O3 C6 C1 91.9(4)
N2 O3 C6 C9 -26.4(4)
C4 C5 C6 O3 -170.4(4)
C4 C5 C6 C1 -53.8(5)
C4 C5 C6 C9 73.7(5)
O1 C1 C6 O3 -4.8(6)
C2 C1 C6 O3 168.5(4)
O1 C1 C6 C5 -120.6(5)
C2 C1 C6 C5 52.7(5)
O1 C1 C6 C9 108.0(5)
C2 C1 C6 C9 -78.7(5)
O2 C2 C7 C8 10.8(4)
C3 C2 C7 C8 130.4(4)
C1 C2 C7 C8 -105.0(4)
O2 C2 C7 C11 -113.6(4)
C3 C2 C7 C11 6.0(6)
C1 C2 C7 C11 130.6(4)
O2 N1 C8 C7 -0.9(5)
O2 N1 C8 C17 -179.3(4)
C11 C7 C8 N1 119.4(4)
C2 C7 C8 N1 -6.5(5)
C11 C7 C8 C17 -62.3(6)
C2 C7 C8 C17 171.8(4)
O3 C6 C9 C10 24.6(4)
C5 C6 C9 C10 142.8(4)
C1 C6 C9 C10 -91.5(4)
O3 C6 C9 C23 -95.2(4)
C5 C6 C9 C23 23.0(6)
C1 C6 C9 C23 148.6(4)
O3 N2 C10 C29 -178.3(4)
O3 N2 C10 C9 1.9(5)
C23 C9 C10 N2 104.2(5)
C6 C9 C10 N2 -17.3(5)
C23 C9 C10 C29 -75.6(5)
C6 C9 C10 C29 162.9(4)
C8 C7 C11 C12 -47.9(6)
C2 C7 C11 C12 68.5(6)
C8 C7 C11 C16 134.9(5)
C2 C7 C11 C16 -108.8(5)
C16 C11 C12 C13 -0.2(8)
C7 C11 C12 C13 -177.4(5)
C11 C12 C13 C14 0.6(9)
C12 C13 C14 C15 -0.6(11)
C12 C13 C14 Cl1 179.2(5)
C13 C14 C15 C16 0.3(11)
Cl1 C14 C15 C16 -179.5(4)
C14 C15 C16 C11 0.1(10)
C12 C11 C16 C15 -0.2(8)
C7 C11 C16 C15 177.2(5)
N1 C8 C17 C22 114.4(6)
C7 C8 C17 C22 -63.9(7)
N1 C8 C17 C18 -67.1(7)
C7 C8 C17 C18 114.7(6)
C22 C17 C18 C19 -1.0(8)
C8 C17 C18 C19 -179.6(5)
C22 C17 C18 Cl2 178.8(4)
C8 C17 C18 Cl2 0.2(7)
C17 C18 C19 C20 1.8(9)
Cl2 C18 C19 C20 -178.1(5)
C18 C19 C20 C21 -1.0(10)
C19 C20 C21 C22 -0.5(10)
C20 C21 C22 C17 1.2(10)
C20 C21 C22 Cl3 -175.7(5)
C18 C17 C22 C21 -0.5(8)
C8 C17 C22 C21 178.2(5)
C18 C17 C22 Cl3 176.4(4)
C8 C17 C22 Cl3 -5.0(7)
C10 C9 C23 C28 -41.2(6)
C6 C9 C23 C28 70.0(5)
C10 C9 C23 C24 140.0(4)
C6 C9 C23 C24 -108.7(5)
C28 C23 C24 C25 2.5(6)
C9 C23 C24 C25 -178.7(4)
C23 C24 C25 C26 1.2(6)
C24 C25 C26 C27 -4.7(7)
C24 C25 C26 Cl4 175.9(3)
C25 C26 C27 C28 4.4(7)
Cl4 C26 C27 C28 -176.1(3)
C26 C27 C28 C23 -0.6(7)
C24 C23 C28 C27 -2.8(7)
C9 C23 C28 C27 178.5(4)
N2 C10 C29 C30 110.2(5)
C9 C10 C29 C30 -70.1(6)
N2 C10 C29 C34 -68.9(6)
C9 C10 C29 C34 110.9(5)
C34 C29 C30 C31 -1.5(8)
C10 C29 C30 C31 179.4(5)
C34 C29 C30 Cl5 177.8(4)
C10 C29 C30 Cl5 -1.3(7)
C29 C30 C31 C32 0.6(9)
Cl5 C30 C31 C32 -178.7(5)
C30 C31 C32 C33 -0.2(10)
C31 C32 C33 C34 0.7(10)
C32 C33 C34 C29 -1.7(9)
C32 C33 C34 Cl6 178.2(5)
C30 C29 C34 C33 2.0(7)
C10 C29 C34 C33 -178.9(5)
C30 C29 C34 Cl6 -177.9(4)
C10 C29 C34 Cl6 1.1(7)
